data_4310019
loop_
_publ_author_name
'Arash Babai'
'Anja-Verena Mudring'

_publ_section_title
;
Rare-Earth Iodides in Ionic Liquids: The Crystal Structure of
[SEt3]3[LnI6] (Ln = Nd, Sm)
;
_journal_name_full 'Inorganic Chemistry'
_journal_page_first 8168
_journal_page_last 8169
_journal_paper_doi 10.1021/ic051533h
_journal_volume 44
_journal_year 2005
_chemical_formula_sum 'C18.2 H30 I6 S3 Sm'
_chemical_formula_weight 1256.72
_chemical_name_common 'Tris(triethylsulfonium) hexaiodosamarate'
_chemical_name_systematic
;
 Tris(triethylsulfonium) hexaiodosamarate
;
_space_group_IT_number 61
_symmetry_cell_setting orthorhombic
_symmetry_space_group_name_Hall '-P 2ac 2ab'
_symmetry_space_group_name_H-M 'P b c a'
_atom_sites_solution_hydrogens geom
_atom_sites_solution_primary direct
_atom_sites_solution_secondary difmap
_audit_creation_method SHELXL-97
_cell_angle_alpha 90.00
_cell_angle_beta 90.00
_cell_angle_gamma 90.00
_cell_formula_units_Z 8
_cell_length_a 19.3679(10)
_cell_length_b 18.0707(7)
_cell_length_c 21.1647(8)
_cell_measurement_reflns_used 79255
_cell_measurement_temperature 170(2)
_cell_measurement_theta_max 27.10
_cell_measurement_theta_min 1.82
_cell_volume 7407.5(6)
_computing_structure_refinement 'SHELXL-97 (Sheldrick, 1997)'
_diffrn_ambient_temperature 170(2)
_diffrn_measured_fraction_theta_full 0.994
_diffrn_measured_fraction_theta_max 0.994
_diffrn_measurement_device_type 'Stoe IPDS'
_diffrn_radiation_monochromator graphite
_diffrn_radiation_source 'fine-focus sealed tube'
_diffrn_radiation_type MoK\a
_diffrn_radiation_wavelength 0.71073
_diffrn_reflns_av_R_equivalents 0.1012
_diffrn_reflns_av_sigmaI/netI 0.0560
_diffrn_reflns_limit_h_max 24
_diffrn_reflns_limit_h_min -24
_diffrn_reflns_limit_k_max 22
_diffrn_reflns_limit_k_min -23
_diffrn_reflns_limit_l_max 27
_diffrn_reflns_limit_l_min -26
_diffrn_reflns_number 79255
_diffrn_reflns_theta_full 27.10
_diffrn_reflns_theta_max 27.10
_diffrn_reflns_theta_min 1.82
_exptl_absorpt_coefficient_mu 6.761
_exptl_absorpt_correction_T_max 0.3449
_exptl_absorpt_correction_T_min 0.1729
_exptl_absorpt_correction_type numerical
_exptl_crystal_colour yellow
_exptl_crystal_density_diffrn 2.254
_exptl_crystal_density_method 'not measured'
_exptl_crystal_description irregular
_exptl_crystal_F_000 4537
_exptl_crystal_size_max 0.40
_exptl_crystal_size_mid 0.20
_exptl_crystal_size_min 0.20
_refine_diff_density_max 1.600
_refine_diff_density_min -1.079
_refine_diff_density_rms 0.160
_refine_ls_extinction_method none
_refine_ls_goodness_of_fit_ref 0.946
_refine_ls_hydrogen_treatment mixed
_refine_ls_matrix_type full
_refine_ls_number_parameters 263
_refine_ls_number_reflns 8117
_refine_ls_number_restraints 0
_refine_ls_restrained_S_all 0.946
_refine_ls_R_factor_all 0.0906
_refine_ls_R_factor_gt 0.0511
_refine_ls_shift/su_max 0.000
_refine_ls_shift/su_mean 0.000
_refine_ls_structure_factor_coef Fsqd
_refine_ls_weighting_details 'calc w=1/[\s^2^(Fo^2^)+(0.0358P)^2^+0.0000P] where P=(Fo^2^+2Fc^2^)/3'
_refine_ls_weighting_scheme calc
_refine_ls_wR_factor_gt 0.0765
_refine_ls_wR_factor_ref 0.0842
_reflns_number_gt 4811
_reflns_number_total 8117
_reflns_threshold_expression >2sigma(I)
_cod_data_source_file ic051533hsi20050908_062517.cif
_cod_data_source_block new
_cod_depositor_comments
;
The following automatic conversions were performed:

'_symmetry_cell_setting' tag value 'orthorhomic' was replaced with
'orthorhombic' value as specified in the replacement file
'/home/robertas/cod-tools/perl-scripts/inputs/replacement_values.lst'.

Automatic conversion script
Id: cif_fix_values 3143 2015-03-26 13:38:13Z robertas 
;
_cod_original_formula_sum 'C18.20 H30 I6 S3 Sm'
_cod_database_code 4310019

loop_
_symmetry_equiv_pos_as_xyz
'x, y, z'
'-x+1/2, -y, z+1/2'
'x+1/2, -y+1/2, -z'
'-x, y+1/2, -z+1/2'
'-x, -y, -z'
'x-1/2, y, -z-1/2'
'-x-1/2, y-1/2, z'
'x, -y-1/2, z-1/2'

loop_
_atom_site_label
_atom_site_type_symbol
_atom_site_fract_x
_atom_site_fract_y
_atom_site_fract_z
_atom_site_U_iso_or_equiv
_atom_site_adp_type
_atom_site_occupancy
_atom_site_symmetry_multiplicity
_atom_site_calc_flag
_atom_site_refinement_flags
_atom_site_disorder_assembly
_atom_site_disorder_group
Sm1 Sm 0.02950(2) 0.25065(2) -0.120519(18) 0.03782(9) Uani 1 1 d . . .
I1 I 0.07776(4) 0.29128(4) 0.01275(3) 0.0709(2) Uani 1 1 d . . .
S1 S 0.32665(19) 0.0773(2) -0.07256(17) 0.0956(10) Uiso 1 1 d . . .
I2 I 0.12933(3) 0.11733(3) -0.12154(3) 0.05248(15) Uani 1 1 d . . .
S2 S -0.01246(12) 0.37431(12) -0.37584(11) 0.0528(5) Uani 1 1 d . . .
I3 I -0.02206(3) 0.20501(3) -0.25368(3) 0.04883(13) Uani 1 1 d . . .
S3 S -0.25479(11) 0.16085(14) -0.16577(11) 0.0567(6) Uani 1 1 d . . .
I4 I -0.07266(3) 0.38104(3) -0.12857(3) 0.05103(14) Uani 1 1 d . . .
I5 I 0.14623(3) 0.34713(4) -0.17519(3) 0.05715(16) Uani 1 1 d . . .
I6 I -0.08969(3) 0.15467(3) -0.06670(3) 0.05370(15) Uani 1 1 d . . .
C10A C 0.2814(14) 0.0419(18) -0.0040(15) 0.112(7) Uani 0.51 1 d P A 1
H10A H 0.3114 0.0454 0.0337 0.135 Uiso 0.51 1 calc PR A 1
H10B H 0.2394 0.0717 0.0038 0.135 Uiso 0.51 1 calc PR A 1
C10B C 0.3290(15) -0.0059(19) -0.0222(16) 0.112(7) Uani 0.49 1 d P A 2
H10C H 0.3592 -0.0438 -0.0417 0.135 Uiso 0.49 1 calc PR A 2
H10D H 0.3483 0.0069 0.0197 0.135 Uiso 0.49 1 calc PR A 2
C11 C 0.2628(7) -0.0341(9) -0.0150(10) 0.142(7) Uani 1 1 d . . .
H11A H 0.2379 -0.0534 0.0218 0.213 Uiso 0.26 1 calc PR A 1
H11B H 0.3046 -0.0635 -0.0219 0.213 Uiso 0.26 1 calc PR A 1
H11C H 0.2331 -0.0373 -0.0524 0.213 Uiso 0.26 1 calc PR A 1
H11D H 0.2792 -0.0494 -0.0568 0.213 Uiso 0.26 1 calc PR A 1
H11E H 0.2124 -0.0393 -0.0131 0.213 Uiso 0.26 1 calc PR A 1
H11F H 0.2840 -0.0655 0.0174 0.213 Uiso 0.26 1 calc PR A 1
H11G H 0.2553 -0.0477 0.0293 0.213 Uiso 0.24 1 calc PR A 2
H11H H 0.2573 -0.0781 -0.0417 0.213 Uiso 0.24 1 calc PR A 2
H11I H 0.2290 0.0034 -0.0276 0.213 Uiso 0.24 1 calc PR A 2
H11J H 0.2391 -0.0339 -0.0559 0.213 Uiso 0.24 1 calc PR A 2
H11K H 0.2370 -0.0035 0.0151 0.213 Uiso 0.24 1 calc PR A 2
H11L H 0.2654 -0.0850 0.0010 0.213 Uiso 0.24 1 calc PR A 2
C12A C 0.2944(14) 0.1448(15) -0.0280(12) 0.096(6) Uani 0.51 1 d P A 1
H12A H 0.2463 0.1317 -0.0169 0.115 Uiso 0.51 1 calc PR A 1
H12B H 0.3211 0.1467 0.0119 0.115 Uiso 0.51 1 calc PR A 1
C12B C 0.3489(15) 0.1775(16) -0.0481(14) 0.096(6) Uani 0.49 1 d P A 2
H12C H 0.3620 0.1785 -0.0029 0.115 Uiso 0.49 1 calc PR A 2
H12D H 0.3889 0.1951 -0.0731 0.115 Uiso 0.49 1 calc PR A 2
C13 C 0.2944(10) 0.2235(9) -0.0577(9) 0.158(8) Uani 1 1 d . . .
H13A H 0.2469 0.2380 -0.0680 0.237 Uiso 0.26 1 calc PR A 1
H13B H 0.3223 0.2233 -0.0964 0.237 Uiso 0.26 1 calc PR A 1
H13C H 0.3139 0.2589 -0.0276 0.237 Uiso 0.26 1 calc PR A 1
H13D H 0.3418 0.2422 -0.0600 0.237 Uiso 0.26 1 calc PR A 1
H13E H 0.2665 0.2568 -0.0316 0.237 Uiso 0.26 1 calc PR A 1
H13F H 0.2748 0.2212 -0.1004 0.237 Uiso 0.26 1 calc PR A 1
H13G H 0.2514 0.1977 -0.0470 0.237 Uiso 0.24 1 calc PR A 2
H13H H 0.2931 0.2387 -0.1022 0.237 Uiso 0.24 1 calc PR A 2
H13I H 0.2993 0.2674 -0.0309 0.237 Uiso 0.24 1 calc PR A 2
H13J H 0.3111 0.2715 -0.0730 0.237 Uiso 0.24 1 calc PR A 2
H13K H 0.2694 0.2305 -0.0179 0.237 Uiso 0.24 1 calc PR A 2
H13L H 0.2633 0.2018 -0.0892 0.237 Uiso 0.24 1 calc PR A 2
C14A C 0.420(3) 0.103(2) -0.0653(18) 0.152(11) Uani 0.43 1 d P A 1
H14A H 0.4284 0.1537 -0.0820 0.183 Uiso 0.43 1 calc PR A 1
H14B H 0.4355 0.1010 -0.0208 0.183 Uiso 0.43 1 calc PR A 1
C14B C 0.4175(10) 0.0299(8) -0.0536(8) 0.152(11) Uani 0.57 1 d P A 2
H14C H 0.4375 0.0483 -0.0135 0.183 Uiso 0.57 1 calc PR A 2
H14D H 0.4141 -0.0247 -0.0523 0.183 Uiso 0.57 1 calc PR A 2
C15 C 0.4509(10) 0.0518(8) -0.1006(8) 0.164(8) Uani 1 1 d R . .
H15A H 0.4176 0.0310 -0.1306 0.245 Uiso 0.22 1 calc PR A 1
H15B H 0.4686 0.0124 -0.0732 0.245 Uiso 0.22 1 calc PR A 1
H15C H 0.4893 0.0743 -0.1238 0.245 Uiso 0.22 1 calc PR A 1
H15D H 0.4994 0.0474 -0.0878 0.245 Uiso 0.22 1 calc PR A 1
H15E H 0.4485 0.0661 -0.1452 0.245 Uiso 0.22 1 calc PR A 1
H15F H 0.4277 0.0042 -0.0946 0.245 Uiso 0.22 1 calc PR A 1
H15G H 0.4218 0.0844 -0.1263 0.245 Uiso 0.28 1 calc PR A 2
H15H H 0.4653 0.0091 -0.1259 0.245 Uiso 0.28 1 calc PR A 2
H15I H 0.4918 0.0791 -0.0864 0.245 Uiso 0.28 1 calc PR A 2
H15J H 0.4975 0.0307 -0.0995 0.245 Uiso 0.28 1 calc PR A 2
H15K H 0.4540 0.1059 -0.0998 0.245 Uiso 0.28 1 calc PR A 2
H15L H 0.4275 0.0360 -0.1393 0.245 Uiso 0.28 1 calc PR A 2
C21 C -0.1022(5) 0.4033(6) -0.3767(5) 0.065(3) Uani 1 1 d . . .
H21A H -0.1043 0.4579 -0.3743 0.079 Uiso 1 1 calc R . .
H21B H -0.1235 0.3879 -0.4171 0.079 Uiso 1 1 calc R . .
C22 C -0.1426(6) 0.3711(8) -0.3231(6) 0.097(4) Uani 1 1 d . . .
H22A H -0.1347 0.3175 -0.3212 0.145 Uiso 1 1 calc R . .
H22B H -0.1919 0.3806 -0.3297 0.145 Uiso 1 1 calc R . .
H22C H -0.1278 0.3939 -0.2834 0.145 Uiso 1 1 calc R . .
C23 C 0.0236(5) 0.4364(6) -0.4321(4) 0.062(2) Uani 1 1 d . . .
H23A H 0.0034 0.4259 -0.4742 0.074 Uiso 1 1 calc R . .
H23B H 0.0109 0.4877 -0.4205 0.074 Uiso 1 1 calc R . .
C24 C 0.1006(5) 0.4308(6) -0.4365(5) 0.070(3) Uani 1 1 d . . .
H24A H 0.1213 0.4460 -0.3963 0.105 Uiso 1 1 calc R . .
H24B H 0.1173 0.4633 -0.4703 0.105 Uiso 1 1 calc R . .
H24C H 0.1137 0.3796 -0.4458 0.105 Uiso 1 1 calc R . .
C25 C 0.0193(5) 0.4075(6) -0.3020(5) 0.065(3) Uani 1 1 d . . .
H25A H -0.0054 0.3806 -0.2681 0.078 Uiso 1 1 calc R . .
H25B H 0.0686 0.3937 -0.2990 0.078 Uiso 1 1 calc R . .
C26 C 0.0137(6) 0.4878(6) -0.2883(5) 0.069(3) Uani 1 1 d . . .
H26A H 0.0393 0.5158 -0.3203 0.103 Uiso 1 1 calc R . .
H26B H 0.0331 0.4980 -0.2464 0.103 Uiso 1 1 calc R . .
H26C H -0.0350 0.5026 -0.2891 0.103 Uiso 1 1 calc R . .
C30 C -0.3440(4) 0.1567(6) -0.1894(5) 0.063(3) Uani 1 1 d . . .
H30A H -0.3709 0.1932 -0.1647 0.075 Uiso 1 1 calc R . .
H30B H -0.3479 0.1700 -0.2346 0.075 Uiso 1 1 calc R . .
C31 C -0.3735(5) 0.0810(6) -0.1792(6) 0.081(3) Uani 1 1 d . . .
H31A H -0.3511 0.0459 -0.2079 0.121 Uiso 1 1 calc R . .
H31B H -0.4233 0.0819 -0.1876 0.121 Uiso 1 1 calc R . .
H31C H -0.3655 0.0657 -0.1354 0.121 Uiso 1 1 calc R . .
C32 C -0.2316(5) 0.2536(6) -0.1859(5) 0.067(3) Uani 1 1 d . . .
H32A H -0.1810 0.2596 -0.1817 0.080 Uiso 1 1 calc R . .
H32B H -0.2441 0.2633 -0.2305 0.080 Uiso 1 1 calc R . .
C33 C -0.2669(7) 0.3083(7) -0.1446(7) 0.105(5) Uani 1 1 d . . .
H33A H -0.3161 0.3102 -0.1555 0.157 Uiso 1 1 calc R . .
H33B H -0.2463 0.3573 -0.1508 0.157 Uiso 1 1 calc R . .
H33C H -0.2618 0.2935 -0.1004 0.157 Uiso 1 1 calc R . .
C34 C -0.2106(6) 0.1109(7) -0.2308(8) 0.108(5) Uani 1 1 d . . .
H34A H -0.2345 0.1225 -0.2709 0.130 Uiso 1 1 calc R . .
H34B H -0.1628 0.1298 -0.2342 0.130 Uiso 1 1 calc R . .
C35 C -0.2081(9) 0.0338(10) -0.2237(12) 0.182(10) Uani 1 1 d . . .
H35A H -0.1715 0.0207 -0.1938 0.273 Uiso 1 1 calc R . .
H35B H -0.1985 0.0108 -0.2648 0.273 Uiso 1 1 calc R . .
H35C H -0.2526 0.0159 -0.2077 0.273 Uiso 1 1 calc R . .

loop_
_atom_site_aniso_label
_atom_site_aniso_U_11
_atom_site_aniso_U_22
_atom_site_aniso_U_33
_atom_site_aniso_U_23
_atom_site_aniso_U_13
_atom_site_aniso_U_12
Sm1 0.03682(18) 0.03753(18) 0.03911(19) 0.00229(18) 0.00223(17) 0.00175(16)
I1 0.1018(5) 0.0664(4) 0.0445(3) -0.0056(3) -0.0106(3) -0.0048(4)
I2 0.0483(3) 0.0469(3) 0.0623(3) -0.0028(3) -0.0071(3) 0.0113(2)
S2 0.0596(13) 0.0446(11) 0.0541(12) 0.0000(11) 0.0052(11) -0.0033(10)
I3 0.0531(3) 0.0492(3) 0.0441(3) -0.0015(3) -0.0009(2) 0.0017(3)
S3 0.0442(11) 0.0590(14) 0.0669(14) 0.0060(12) -0.0097(10) 0.0004(11)
I4 0.0560(3) 0.0431(3) 0.0541(3) 0.0031(3) 0.0082(3) 0.0124(2)
I5 0.0427(3) 0.0660(4) 0.0628(4) 0.0134(3) 0.0021(3) -0.0113(3)
I6 0.0430(3) 0.0574(3) 0.0607(3) 0.0187(3) 0.0051(3) -0.0017(3)
C10A 0.078(14) 0.13(2) 0.133(18) 0.022(16) -0.013(13) 0.001(11)
C10B 0.078(14) 0.13(2) 0.133(18) 0.022(16) -0.013(13) 0.001(11)
C11 0.062(8) 0.105(12) 0.26(2) -0.014(13) 0.023(11) -0.006(8)
C12A 0.097(14) 0.093(15) 0.097(13) -0.023(11) -0.040(12) 0.004(11)
C12B 0.097(14) 0.093(15) 0.097(13) -0.023(11) -0.040(12) 0.004(11)
C13 0.189(18) 0.104(12) 0.180(18) 0.028(12) -0.110(15) -0.040(12)
C14A 0.25(3) 0.108(17) 0.104(16) -0.023(16) 0.063(19) -0.03(2)
C14B 0.25(3) 0.108(17) 0.104(16) -0.023(16) 0.063(19) -0.03(2)
C15 0.22(2) 0.125(15) 0.142(14) 0.017(12) 0.074(15) 0.079(14)
C21 0.056(6) 0.070(7) 0.071(6) -0.007(5) -0.010(5) -0.003(5)
C22 0.056(6) 0.139(13) 0.096(9) 0.004(8) 0.008(6) -0.006(7)
C23 0.067(6) 0.070(7) 0.049(5) 0.007(5) -0.002(5) -0.015(5)
C24 0.067(6) 0.080(7) 0.064(6) -0.012(6) 0.011(5) 0.000(5)
C25 0.063(6) 0.071(7) 0.060(5) 0.018(5) 0.006(5) 0.000(5)
C26 0.088(7) 0.067(7) 0.050(5) -0.013(5) -0.009(5) -0.002(6)
C30 0.045(5) 0.077(7) 0.066(6) -0.002(5) -0.008(4) -0.005(5)
C31 0.056(6) 0.074(8) 0.113(9) 0.020(7) -0.005(6) -0.011(5)
C32 0.050(5) 0.062(6) 0.089(7) 0.000(6) -0.005(5) -0.009(5)
C33 0.085(9) 0.074(8) 0.157(13) -0.042(9) -0.002(9) 0.000(7)
C34 0.061(7) 0.074(9) 0.189(15) -0.025(9) 0.022(8) 0.017(6)
C35 0.115(13) 0.124(15) 0.31(3) -0.068(18) 0.003(16) 0.042(11)

loop_
_atom_type_symbol
_atom_type_description
_atom_type_scat_dispersion_real
_atom_type_scat_dispersion_imag
_atom_type_scat_source
C C 0.0033 0.0016 'International Tables Vol C Tables 4.2.6.8 and 6.1.1.4'
H H 0.0000 0.0000 'International Tables Vol C Tables 4.2.6.8 and 6.1.1.4'
I I -0.4742 1.8119 'International Tables Vol C Tables 4.2.6.8 and 6.1.1.4'
S S 0.1246 0.1234 'International Tables Vol C Tables 4.2.6.8 and 6.1.1.4'
Sm Sm -0.1638 3.4418 'International Tables Vol C Tables 4.2.6.8 and 6.1.1.4'

loop_
_geom_angle_atom_site_label_1
_geom_angle_atom_site_label_2
_geom_angle_atom_site_label_3
_geom_angle
_geom_angle_site_symmetry_1
_geom_angle_site_symmetry_3
_geom_angle_publ_flag
I1 Sm1 I5 89.22(2) . . ?
I1 Sm1 I4 93.65(2) . . ?
I5 Sm1 I4 91.01(2) . . ?
I1 Sm1 I2 90.14(2) . . ?
I5 Sm1 I2 88.82(2) . . ?
I4 Sm1 I2 176.21(2) . . ?
I1 Sm1 I3 178.08(2) . . ?
I5 Sm1 I3 92.608(19) . . ?
I4 Sm1 I3 86.921(18) . . ?
I2 Sm1 I3 89.302(19) . . ?
I1 Sm1 I6 91.31(2) . . ?
I5 Sm1 I6 179.14(2) . . ?
I4 Sm1 I6 88.282(19) . . ?
I2 Sm1 I6 91.85(2) . . ?
I3 Sm1 I6 86.870(19) . . ?
C12A S1 C10A 67.9(15) . . ?
C12A S1 C10B 106.2(15) . . ?
C10A S1 C10B 42.4(12) . . ?
C12A S1 C14A 97.5(15) . . ?
C10A S1 C14A 119.3(15) . . ?
C10B S1 C14A 97.7(16) . . ?
C12A S1 C12B 40.9(12) . . ?
C10A S1 C12B 103.0(15) . . ?
C10B S1 C12B 127.2(14) . . ?
C14A S1 C12B 61.8(15) . . ?
C12A S1 C14B 122.1(10) . . ?
C10A S1 C14B 96.5(11) . . ?
C10B S1 C14B 60.8(10) . . ?
C14A S1 C14B 40.7(14) . . ?
C12B S1 C14B 98.7(10) . . ?
C23 S2 C25 103.9(5) . . ?
C23 S2 C21 100.8(5) . . ?
C25 S2 C21 104.0(5) . . ?
C32 S3 C30 102.4(5) . . ?
C32 S3 C34 99.4(6) . . ?
C30 S3 C34 102.5(6) . . ?
C11 C10A S1 109(2) . . ?
C11 C10B S1 109.8(19) . . ?
C10B C11 C10A 55.6(17) . . ?
C13 C12A S1 116(2) . . ?
C13 C12B S1 111.1(17) . . ?
C12B C13 C12A 51.6(16) . . ?
C15 C14A S1 102(3) . . ?
C15 C14B S1 99.2(5) . . ?
C14B C15 C14A 62.8(18) . . ?
C22 C21 S2 112.4(8) . . ?
C24 C23 S2 112.9(7) . . ?
C26 C25 S2 118.4(7) . . ?
C31 C30 S3 111.3(7) . . ?
C33 C32 S3 111.6(8) . . ?
C35 C34 S3 114.9(14) . . ?

loop_
_geom_bond_atom_site_label_1
_geom_bond_atom_site_label_2
_geom_bond_distance
_geom_bond_site_symmetry_2
_geom_bond_publ_flag
Sm1 I1 3.0607(7) . ?
Sm1 I5 3.0805(7) . ?
Sm1 I4 3.0816(7) . ?
Sm1 I2 3.0892(7) . ?
Sm1 I3 3.1018(7) . ?
Sm1 I6 3.1040(7) . ?
S1 C12A 1.66(3) . ?
S1 C10A 1.81(3) . ?
S1 C10B 1.84(3) . ?
S1 C14A 1.87(5) . ?
S1 C12B 1.93(3) . ?
S1 C14B 1.997(17) . ?
S2 C23 1.780(9) . ?
S2 C25 1.784(10) . ?
S2 C21 1.814(10) . ?
S3 C32 1.787(10) . ?
S3 C30 1.800(9) . ?
S3 C34 1.855(13) . ?
C10A C11 1.44(3) . ?
C10B C11 1.39(3) . ?
C12A C13 1.56(3) . ?
C12B C13 1.36(3) . ?
C14A C15 1.34(4) . ?
C14B C15 1.2510 . ?
C21 C22 1.496(15) . ?
C23 C24 1.499(13) . ?
C25 C26 1.483(14) . ?
C30 C31 1.498(14) . ?
C32 C33 1.486(15) . ?
C34 C35 1.40(2) . ?
